data_4507061
loop_
_publ_author_name
'Natarajan, Palani'
'Bajpai, Alankriti'
'Venugopalan, Paloth'
'Moorthy, Jarugu Narasimha'

_publ_section_title
;
 Pseudopolymorphism of a Highly Adaptable Tetraarylpyrene Host that
 Exhibits Abundant Solid-State Guest Inclusion
;
_journal_issue 12
_journal_name_full 'Crystal Growth &amp; Design'
_journal_page_first 6134
_journal_paper_doi 10.1021/cg3012684
_journal_volume 12
_journal_year 2012
_chemical_formula_moiety 'C52 H50 O4, 2(C6 H8 O)'
_chemical_formula_sum 'C64 H66 O6'
_chemical_formula_weight 931.17
_chemical_name_common tetra(2,6-dimethyl-4-methoxyphenyl)pyrene-cyclohexenone1
_chemical_name_systematic
;
 tetra(2,6-dimethyl-4-methoxyphenyl)pyrene
;
_space_group_IT_number 14
_symmetry_cell_setting monoclinic
_symmetry_Int_Tables_number 14
_symmetry_space_group_name_Hall '-P 2ybc'
_symmetry_space_group_name_H-M 'P 1 21/c 1'
_atom_sites_solution_hydrogens geom
_atom_sites_solution_primary direct
_atom_sites_solution_secondary difmap
_audit_creation_method SHELXL-97
_cell_angle_alpha 90.00
_cell_angle_beta 97.648(3)
_cell_angle_gamma 90.00
_cell_formula_units_Z 2
_cell_length_a 12.793(2)
_cell_length_b 16.993(3)
_cell_length_c 11.506(2)
_cell_measurement_reflns_used 2305
_cell_measurement_temperature 100(2)
_cell_measurement_theta_max 24.55
_cell_measurement_theta_min 2.40
_cell_volume 2479.1(7)
_computing_cell_refinement 'Bruker SAINT'
_computing_data_collection 'Bruker APEX'
_computing_data_reduction 'Bruker SAINT'
_computing_molecular_graphics 'SHELXL 5.1, XP (Sheldrick, 1994)'
_computing_publication_material SHELXS-97
_computing_structure_refinement 'SHELXL-97 (Sheldrick, 2008)'
_computing_structure_solution 'SHELXS-97 (Sheldrick, 2008)'
_diffrn_ambient_temperature 100(2)
_diffrn_measured_fraction_theta_full 0.982
_diffrn_measured_fraction_theta_max 0.982
_diffrn_measurement_device_type 'Bruker SMART APEX'
_diffrn_measurement_method 'phi and omega scans'
_diffrn_radiation_monochromator graphite
_diffrn_radiation_source 'fine-focus sealed tube'
_diffrn_radiation_type MoK\a
_diffrn_radiation_wavelength 0.71073
_diffrn_reflns_av_R_equivalents 0.0500
_diffrn_reflns_av_sigmaI/netI 0.0584
_diffrn_reflns_limit_h_max 15
_diffrn_reflns_limit_h_min -14
_diffrn_reflns_limit_k_max 20
_diffrn_reflns_limit_k_min -20
_diffrn_reflns_limit_l_max 13
_diffrn_reflns_limit_l_min -11
_diffrn_reflns_number 12284
_diffrn_reflns_theta_full 25.00
_diffrn_reflns_theta_max 25.00
_diffrn_reflns_theta_min 2.15
_exptl_absorpt_coefficient_mu 0.078
_exptl_absorpt_correction_T_max 0.993
_exptl_absorpt_correction_T_min 0.988
_exptl_absorpt_correction_type multi-scan
_exptl_absorpt_process_details 'SADABS (Bruker, 2009)'
_exptl_crystal_colour colorless
_exptl_crystal_density_diffrn 1.248
_exptl_crystal_density_method 'not measured'
_exptl_crystal_description needles
_exptl_crystal_F_000 996
_exptl_crystal_size_max 0.2
_exptl_crystal_size_mid 0.1
_exptl_crystal_size_min 0.1
_refine_diff_density_max 0.604
_refine_diff_density_min -0.476
_refine_diff_density_rms 0.083
_refine_ls_extinction_method none
_refine_ls_goodness_of_fit_ref 1.061
_refine_ls_hydrogen_treatment constr
_refine_ls_matrix_type full
_refine_ls_number_parameters 367
_refine_ls_number_reflns 4284
_refine_ls_number_restraints 64
_refine_ls_restrained_S_all 1.081
_refine_ls_R_factor_all 0.1211
_refine_ls_R_factor_gt 0.0918
_refine_ls_shift/su_max 0.000
_refine_ls_shift/su_mean 0.000
_refine_ls_structure_factor_coef Fsqd
_refine_ls_weighting_details 'calc w=1/[\s^2^(Fo^2^)+(0.1828P)^2^+0.0000P] where P=(Fo^2^+2Fc^2^)/3'
_refine_ls_weighting_scheme calc
_refine_ls_wR_factor_gt 0.2449
_refine_ls_wR_factor_ref 0.2714
_reflns_number_gt 2920
_reflns_number_total 4284
_reflns_threshold_expression >2sigma(I)
_cod_data_source_file cg3012684_si_001.cif
_cod_data_source_block TPHE1
_cod_depositor_comments
;
The following automatic conversions were performed:

'_symmetry_cell_setting' value 'Monoclinic' changed to 'monoclinic'
according to /home/saulius/struct/CIF-dictionaries/cif_core.dic
dictionary named 'cif_core.dic' version 2.4.2 from
2011-04-26.

'_exptl_absorpt_correction_type' value 'MULTI-SCAN'
changed to 'multi-scan' according to
/home/saulius/struct/CIF-dictionaries/cif_core.dic dictionary named
'cif_core.dic' version 2.4.2 from 2011-04-26.

Automatic conversion script
Id: cif_fix_values 1891 2012-01-12 08:04:46Z andrius 
;
_cod_original_cell_volume 2478.9(8)
_cod_original_sg_symbol_H-M 'P 21/c'
_cod_database_code 4507061

loop_
_symmetry_equiv_pos_as_xyz
'x, y, z'
'-x, y+1/2, -z+1/2'
'-x, -y, -z'
'x, -y-1/2, z-1/2'

loop_
_atom_site_label
_atom_site_type_symbol
_atom_site_fract_x
_atom_site_fract_y
_atom_site_fract_z
_atom_site_U_iso_or_equiv
_atom_site_adp_type
_atom_site_occupancy
_atom_site_symmetry_multiplicity
_atom_site_calc_flag
_atom_site_refinement_flags
_atom_site_disorder_assembly
_atom_site_disorder_group
O1 O 0.93461(16) 0.16036(13) 1.28541(18) 0.0429(6) Uani 1 1 d . . .
O2 O 0.8375(2) 0.56787(16) 0.42922(19) 0.0576(8) Uani 1 1 d . . .
C1 C 0.6938(2) 0.3899(2) 1.0128(3) 0.0389(8) Uani 1 1 d . . .
C2 C 0.7257(2) 0.4166(2) 0.9088(3) 0.0396(8) Uani 1 1 d . . .
H2 H 0.7868 0.3939 0.8839 0.048 Uiso 1 1 calc R . .
C3 C 0.6728(2) 0.4745(2) 0.8400(3) 0.0376(8) Uani 1 1 d . . .
C4 C 0.5819(2) 0.5090(2) 0.8757(3) 0.0376(8) Uani 1 1 d . . .
C5 C 0.5463(2) 0.48261(19) 0.9813(2) 0.0361(7) Uani 1 1 d . . .
C6 C 0.6026(2) 0.4225(2) 1.0498(3) 0.0387(8) Uani 1 1 d . . .
C7 C 0.5248(2) 0.5716(2) 0.8108(3) 0.0399(8) Uani 1 1 d . . .
H7 H 0.5495 0.5910 0.7420 0.048 Uiso 1 1 calc R . .
C8 C 0.4371(2) 0.6033(2) 0.8451(3) 0.0407(8) Uani 1 1 d . . .
H8 H 0.4008 0.6436 0.7989 0.049 Uiso 1 1 calc R . .
C9 C 0.7586(2) 0.33043(19) 1.0847(2) 0.0364(7) Uani 1 1 d . . .
C10 C 0.7555(2) 0.2509(2) 1.0521(3) 0.0384(8) Uani 1 1 d . . .
C11 C 0.8160(2) 0.1960(2) 1.1207(3) 0.0401(8) Uani 1 1 d . . .
H11 H 0.8135 0.1422 1.0982 0.048 Uiso 1 1 calc R . .
C12 C 0.8805(2) 0.21924(19) 1.2227(3) 0.0359(7) Uani 1 1 d . . .
C13 C 0.8857(2) 0.2984(2) 1.2535(3) 0.0409(8) Uani 1 1 d . . .
H13 H 0.9305 0.3146 1.3218 0.049 Uiso 1 1 calc R . .
C14 C 0.8260(2) 0.35409(19) 1.1854(3) 0.0386(8) Uani 1 1 d . . .
C15 C 0.8345(3) 0.4392(2) 1.2208(3) 0.0522(9) Uani 1 1 d . . .
H15A H 0.8930 0.4458 1.2843 0.078 Uiso 1 1 calc R . .
H15B H 0.7686 0.4561 1.2478 0.078 Uiso 1 1 calc R . .
H15C H 0.8476 0.4712 1.1534 0.078 Uiso 1 1 calc R . .
C16 C 0.6845(3) 0.2230(2) 0.9442(3) 0.0494(9) Uani 1 1 d . . .
H16A H 0.6890 0.1656 0.9383 0.074 Uiso 1 1 calc R . .
H16B H 0.7070 0.2471 0.8742 0.074 Uiso 1 1 calc R . .
H16C H 0.6116 0.2383 0.9501 0.074 Uiso 1 1 calc R . .
C17 C 0.9992(3) 0.1812(2) 1.3914(3) 0.0552(10) Uani 1 1 d . . .
H17A H 1.0517 0.2201 1.3745 0.083 Uiso 1 1 calc R . .
H17B H 1.0352 0.1342 1.4261 0.083 Uiso 1 1 calc R . .
H17C H 0.9552 0.2037 1.4465 0.083 Uiso 1 1 calc R . .
C18 C 0.7164(2) 0.50112(19) 0.7316(3) 0.0367(8) Uani 1 1 d . . .
C19 C 0.8106(2) 0.5436(2) 0.7421(3) 0.0423(8) Uani 1 1 d . . .
C20 C 0.8530(3) 0.5657(2) 0.6424(3) 0.0442(8) Uani 1 1 d . . .
H20 H 0.9177 0.5939 0.6499 0.053 Uiso 1 1 calc R . .
C21 C 0.8021(3) 0.5472(2) 0.5314(3) 0.0425(8) Uani 1 1 d . . .
C22 C 0.7093(2) 0.5049(2) 0.5209(3) 0.0405(8) Uani 1 1 d . . .
H22 H 0.6748 0.4919 0.4451 0.049 Uiso 1 1 calc R . .
C23 C 0.6653(2) 0.4810(2) 0.6193(3) 0.0381(8) Uani 1 1 d . . .
C24 C 0.5678(2) 0.4301(2) 0.6052(3) 0.0444(8) Uani 1 1 d . . .
H24A H 0.5437 0.4220 0.5216 0.067 Uiso 1 1 calc R . .
H24B H 0.5121 0.4562 0.6417 0.067 Uiso 1 1 calc R . .
H24C H 0.5842 0.3792 0.6432 0.067 Uiso 1 1 calc R . .
C25 C 0.8710(3) 0.5639(3) 0.8600(3) 0.0555(10) Uani 1 1 d . . .
H25A H 0.9099 0.5175 0.8926 0.083 Uiso 1 1 calc R . .
H25B H 0.8217 0.5809 0.9132 0.083 Uiso 1 1 calc R . .
H25C H 0.9209 0.6065 0.8506 0.083 Uiso 1 1 calc R . .
C26 C 0.9360(3) 0.6073(3) 0.4366(3) 0.0611(11) Uani 1 1 d . . .
H26A H 0.9327 0.6564 0.4807 0.092 Uiso 1 1 calc R . .
H26B H 0.9517 0.6193 0.3574 0.092 Uiso 1 1 calc R . .
H26C H 0.9915 0.5735 0.4766 0.092 Uiso 1 1 calc R . .
O3 O 0.6811(11) 0.9102(10) 0.7664(12) 0.45(2) Uani 0.46 1 d PDU A 1
C27 C 0.6617(7) 0.8604(7) 0.6928(8) 0.104(5) Uani 0.46 1 d PDU A 1
C28 C 0.7138(5) 0.8490(4) 0.5832(6) 0.0421(16) Uani 0.46 1 d PD A 1
H28B H 0.7654 0.8870 0.5701 0.051 Uiso 0.46 1 calc PR A 1
C29 C 0.6965(14) 0.7924(9) 0.5029(16) 0.62(7) Uiso 0.46 1 d PD A 1
H29B H 0.7371 0.7895 0.4397 0.747 Uiso 0.46 1 calc PR A 1
C30 C 0.6111(6) 0.7334(6) 0.5148(7) 0.061(2) Uani 0.46 1 d PD A 1
H30C H 0.6266 0.6832 0.4768 0.073 Uiso 0.46 1 calc PR A 1
H30D H 0.5424 0.7534 0.4764 0.073 Uiso 0.46 1 calc PR A 1
C31 C 0.6072(17) 0.7205(7) 0.6435(11) 0.199(14) Uani 0.46 1 d PD A 1
H31C H 0.5555 0.6790 0.6554 0.238 Uiso 0.46 1 calc PR A 1
H31D H 0.6773 0.7045 0.6834 0.238 Uiso 0.46 1 calc PR A 1
C32 C 0.5748(5) 0.7975(6) 0.6907(6) 0.066(3) Uani 0.46 1 d PD A 1
H32C H 0.5577 0.7895 0.7713 0.079 Uiso 0.46 1 calc PR A 1
H32D H 0.5103 0.8164 0.6417 0.079 Uiso 0.46 1 calc PR A 1
O3A O 0.7172(7) 0.7685(6) 0.5208(8) 0.082(3) Uiso 0.33 1 d PD B 2
C27A C 0.6925(9) 0.7500(5) 0.6147(10) 0.196(13) Uiso 0.33 1 d PD B 2
C28A C 0.7633(12) 0.7577(11) 0.7310(11) 0.139(8) Uiso 0.33 1 d PDU B 2
H28E H 0.8323 0.7785 0.7317 0.167 Uiso 0.33 1 calc PR B 2
C29A C 0.732(2) 0.7363(15) 0.8320(12) 0.30(2) Uiso 0.33 1 d PDU B 2
H29E H 0.7832 0.7227 0.8960 0.358 Uiso 0.33 1 calc PR B 2
C30A C 0.616(2) 0.733(3) 0.8486(12) 0.41(3) Uiso 0.33 1 d PDU B 2
H30E H 0.6001 0.6795 0.8764 0.497 Uiso 0.33 1 calc PR B 2
H30F H 0.6028 0.7711 0.9095 0.497 Uiso 0.33 1 calc PR B 2
C31A C 0.5455(17) 0.750(2) 0.737(2) 0.43(4) Uiso 0.33 1 d PDU B 2
H31E H 0.5395 0.8081 0.7271 0.518 Uiso 0.33 1 calc PR B 2
H31F H 0.4743 0.7294 0.7429 0.518 Uiso 0.33 1 calc PR B 2
C32A C 0.5849(7) 0.7156(6) 0.6308(8) 0.025(2) Uiso 0.33 1 d PD B 2
H32E H 0.5338 0.7269 0.5603 0.030 Uiso 0.33 1 calc PR B 2
H32F H 0.5908 0.6578 0.6398 0.030 Uiso 0.33 1 calc PR B 2
C30B C 0.465(2) 0.795(4) 0.694(3) 0.37(3) Uiso 0.21 1 d PDU C 3
H30A H 0.4526 0.7388 0.6733 0.444 Uiso 0.21 1 calc PR C 3
H30B H 0.3966 0.8185 0.7060 0.444 Uiso 0.21 1 calc PR C 3
C27B C 0.6917(12) 0.8340(8) 0.6972(13) 0.047(5) Uiso 0.21 1 d PDU C 3
O3B O 0.7816(14) 0.8535(15) 0.6979(19) 0.165(10) Uiso 0.21 1 d PDU C 3
C31B C 0.5063(16) 0.836(3) 0.594(3) 0.30(3) Uiso 0.21 1 d PDU C 3
H31A H 0.4637 0.8201 0.5192 0.365 Uiso 0.21 1 calc PR C 3
H31B H 0.4976 0.8936 0.6025 0.365 Uiso 0.21 1 calc PR C 3
C28B C 0.6412(16) 0.8227(12) 0.8057(14) 0.082(6) Uiso 0.21 1 d PDU C 3
H28A H 0.6830 0.8315 0.8792 0.098 Uiso 0.21 1 calc PR C 3
C29B C 0.5409(19) 0.801(2) 0.806(3) 0.28(3) Uiso 0.21 1 d PDU C 3
H29A H 0.5166 0.7888 0.8781 0.334 Uiso 0.21 1 calc PR C 3
C32B C 0.6198(17) 0.8188(17) 0.5861(14) 0.108(8) Uiso 0.21 1 d PDU C 3
H32A H 0.6265 0.7628 0.5641 0.130 Uiso 0.21 1 calc PR C 3
H32B H 0.6430 0.8512 0.5229 0.130 Uiso 0.21 1 calc PR C 3

loop_
_atom_site_aniso_label
_atom_site_aniso_U_11
_atom_site_aniso_U_22
_atom_site_aniso_U_33
_atom_site_aniso_U_23
_atom_site_aniso_U_13
_atom_site_aniso_U_12
O1 0.0369(12) 0.0556(14) 0.0368(12) 0.0083(10) 0.0073(10) 0.0046(10)
O2 0.0653(16) 0.0796(18) 0.0311(12) -0.0026(11) 0.0181(11) -0.0237(14)
C1 0.0262(15) 0.061(2) 0.0302(16) 0.0003(14) 0.0064(13) 0.0007(14)
C2 0.0254(15) 0.063(2) 0.0319(16) 0.0022(14) 0.0071(13) 0.0043(14)
C3 0.0251(15) 0.059(2) 0.0295(15) 0.0013(14) 0.0067(12) -0.0008(14)
C4 0.0223(14) 0.060(2) 0.0303(16) 0.0028(14) 0.0049(12) 0.0001(13)
C5 0.0241(14) 0.056(2) 0.0284(15) 0.0046(13) 0.0054(12) -0.0021(13)
C6 0.0250(15) 0.061(2) 0.0303(16) 0.0043(14) 0.0033(13) -0.0008(14)
C7 0.0253(15) 0.064(2) 0.0310(16) 0.0090(14) 0.0074(13) 0.0005(14)
C8 0.0282(15) 0.062(2) 0.0328(16) 0.0092(14) 0.0062(13) 0.0026(14)
C9 0.0231(14) 0.056(2) 0.0313(16) 0.0032(14) 0.0093(12) 0.0005(13)
C10 0.0275(15) 0.060(2) 0.0289(15) 0.0011(14) 0.0101(13) -0.0026(14)
C11 0.0349(17) 0.0499(19) 0.0373(17) 0.0005(14) 0.0112(14) -0.0004(14)
C12 0.0245(14) 0.051(2) 0.0337(16) 0.0046(14) 0.0095(12) 0.0058(13)
C13 0.0273(16) 0.063(2) 0.0328(16) 0.0017(14) 0.0041(13) -0.0004(14)
C14 0.0274(15) 0.055(2) 0.0351(16) -0.0012(14) 0.0095(13) 0.0031(14)
C15 0.0444(19) 0.063(2) 0.047(2) -0.0039(17) -0.0026(16) 0.0069(17)
C16 0.0457(19) 0.067(2) 0.0341(17) 0.0021(15) 0.0014(15) -0.0030(17)
C17 0.044(2) 0.068(3) 0.050(2) 0.0098(17) -0.0033(17) 0.0069(18)
C18 0.0233(14) 0.056(2) 0.0315(16) 0.0001(13) 0.0076(12) 0.0027(13)
C19 0.0266(16) 0.070(2) 0.0311(16) -0.0002(15) 0.0066(13) 0.0000(15)
C20 0.0314(16) 0.065(2) 0.0374(18) -0.0008(15) 0.0094(14) -0.0091(15)
C21 0.0395(18) 0.061(2) 0.0291(16) -0.0005(14) 0.0135(14) -0.0048(15)
C22 0.0356(17) 0.058(2) 0.0277(16) 0.0011(13) 0.0045(13) 0.0016(14)
C23 0.0278(15) 0.0547(19) 0.0326(17) 0.0021(13) 0.0063(13) -0.0016(14)
C24 0.0317(16) 0.063(2) 0.0391(18) 0.0041(15) 0.0046(14) -0.0057(15)
C25 0.0386(19) 0.092(3) 0.0365(19) -0.0069(18) 0.0063(15) -0.0138(18)
C26 0.065(2) 0.076(3) 0.049(2) -0.0043(18) 0.0306(19) -0.022(2)
O3 0.35(3) 0.40(4) 0.60(5) 0.06(4) 0.10(4) 0.12(3)
C27 0.057(7) 0.175(16) 0.074(8) 0.010(8) -0.011(6) -0.004(9)
C28 0.040(4) 0.037(4) 0.050(4) 0.006(3) 0.009(3) -0.006(3)
C30 0.040(4) 0.084(6) 0.060(5) -0.005(4) 0.012(4) 0.001(4)
C31 0.23(3) 0.146(17) 0.20(2) 0.101(16) -0.029(18) -0.114(18)
C32 0.018(3) 0.138(9) 0.041(4) -0.052(5) 0.007(3) -0.024(4)

loop_
_atom_type_symbol
_atom_type_description
_atom_type_scat_dispersion_real
_atom_type_scat_dispersion_imag
_atom_type_scat_source
C C 0.0033 0.0016 'International Tables Vol C Tables 4.2.6.8 and 6.1.1.4'
H H 0.0000 0.0000 'International Tables Vol C Tables 4.2.6.8 and 6.1.1.4'
O O 0.0106 0.0060 'International Tables Vol C Tables 4.2.6.8 and 6.1.1.4'

loop_
_geom_angle_atom_site_label_1
_geom_angle_atom_site_label_2
_geom_angle_atom_site_label_3
_geom_angle
_geom_angle_site_symmetry_3
C12 O1 C17 117.7(3) .
C21 O2 C26 117.7(3) .
C2 C1 C6 118.8(3) .
C2 C1 C9 119.6(3) .
C6 C1 C9 121.5(3) .
C3 C2 C1 123.2(3) .
C2 C3 C4 119.2(3) .
C2 C3 C18 118.8(3) .
C4 C3 C18 121.9(3) .
C3 C4 C5 119.1(3) .
C3 C4 C7 122.4(3) .
C5 C4 C7 118.5(3) .
C6 C5 C4 120.1(3) .
C6 C5 C5 120.3(3) 3_667
C4 C5 C5 119.6(3) 3_667
C1 C6 C5 119.6(3) .
C1 C6 C8 122.2(3) 3_667
C5 C6 C8 118.2(3) 3_667
C8 C7 C4 121.8(3) .
C7 C8 C6 121.6(3) 3_667
C10 C9 C14 119.2(3) .
C10 C9 C1 120.8(3) .
C14 C9 C1 120.0(3) .
C11 C10 C9 120.1(3) .
C11 C10 C16 119.0(3) .
C9 C10 C16 120.9(3) .
C10 C11 C12 120.6(3) .
O1 C12 C13 124.8(3) .
O1 C12 C11 115.9(3) .
C13 C12 C11 119.3(3) .
C14 C13 C12 120.7(3) .
C13 C14 C9 120.0(3) .
C13 C14 C15 119.2(3) .
C9 C14 C15 120.8(3) .
C19 C18 C23 119.7(3) .
C19 C18 C3 119.7(3) .
C23 C18 C3 120.6(3) .
C20 C19 C18 119.8(3) .
C20 C19 C25 118.2(3) .
C18 C19 C25 122.0(3) .
C19 C20 C21 120.9(3) .
O2 C21 C22 116.1(3) .
O2 C21 C20 124.5(3) .
C22 C21 C20 119.4(3) .
C21 C22 C23 121.3(3) .
C22 C23 C18 119.0(3) .
C22 C23 C24 120.0(3) .
C18 C23 C24 120.9(3) .
O3 C27 C28 127.3(9) .
O3 C27 C32 125.6(8) .
C28 C27 C32 107.1(8) .
C29 C28 C27 128.3(10) .
C28 C29 C30 118.4(13) .
C29 C30 C31 107.8(11) .
C32 C31 C30 106.1(9) .
C31 C32 C27 112.2(9) .
O3A C27A C28A 124.7(9) .
O3A C27A C32A 123.7(8) .
C28A C27A C32A 111.5(7) .
C29A C28A C27A 122.0(9) .
C28A C29A C30A 122.4(8) .
C31A C30A C29A 111.9(8) .
C30A C31A C32A 112.8(11) .
C31A C32A C27A 110.7(9) .
C31B C30B C29B 111.8(9) .
O3B C27B C28B 123.5(8) .
O3B C27B C32B 122.4(7) .
C28B C27B C32B 114.0(7) .
C32B C31B C30B 113.3(10) .
C29B C28B C27B 124.0(7) .
C28B C29B C30B 121.8(8) .
C27B C32B C31B 114.1(9) .

loop_
_geom_bond_atom_site_label_1
_geom_bond_atom_site_label_2
_geom_bond_distance
_geom_bond_site_symmetry_2
O1 C12 1.367(4) .
O1 C17 1.424(4) .
O2 C21 1.361(4) .
O2 C26 1.420(4) .
C1 C2 1.391(4) .
C1 C6 1.407(4) .
C1 C9 1.487(4) .
C2 C3 1.382(4) .
C3 C4 1.412(4) .
C3 C18 1.502(4) .
C4 C5 1.426(4) .
C4 C7 1.442(4) .
C5 C6 1.425(4) .
C5 C5 1.440(6) 3_667
C6 C8 1.442(4) 3_667
C7 C8 1.349(4) .
C8 C6 1.442(4) 3_667
C9 C10 1.402(5) .
C9 C14 1.407(4) .
C10 C11 1.388(5) .
C10 C16 1.514(4) .
C11 C12 1.399(4) .
C12 C13 1.391(5) .
C13 C14 1.390(4) .
C14 C15 1.503(5) .
C18 C19 1.396(4) .
C18 C23 1.411(4) .
C19 C20 1.384(4) .
C19 C25 1.509(4) .
C20 C21 1.390(4) .
C21 C22 1.379(4) .
C22 C23 1.390(4) .
C23 C24 1.508(4) .
O3 C27 1.199(10) .
C27 C28 1.515(9) .
C27 C32 1.541(9) .
C28 C29 1.331(10) .
C29 C30 1.502(10) .
C30 C31 1.505(10) .
C31 C32 1.495(10) .
O3A C27A 1.207(9) .
C27A C28A 1.518(9) .
C27A C32A 1.530(9) .
C28A C29A 1.332(9) .
C29A C30A 1.511(9) .
C30A C31A 1.501(10) .
C31A C32A 1.502(10) .
C30B C31B 1.502(9) .
C30B C29B 1.511(9) .
C27B O3B 1.195(9) .
C27B C28B 1.492(8) .
C27B C32B 1.494(9) .
C31B C32B 1.495(9) .
C28B C29B 1.336(8) .
